data_4087361
loop_
_publ_author_name
'Annaka, Tatsuro'
'Nakata, Norio'
'Ishii, Akihiko'

_publ_section_title
;
 Synthesis, Structures, and Temperature-Dependent Photoluminescence of
 1,4-Diphenyl-1-telluro-1,3-butadiene Incorporated in a Dibenzobarrelene
 Skeleton and Derivatives
;
_journal_issue 7
_journal_name_full Organometallics
_journal_page_first 1272
_journal_paper_doi 10.1021/acs.organomet.5b00016
_journal_volume 34
_journal_year 2015
_chemical_formula_moiety 'C30 H20 O Te, C2 H2 Cl6'
_chemical_formula_sum 'C32 H22 Cl6 O Te'
_chemical_formula_weight 762.80
_chemical_name_systematic
; 
 'C30 H20 O Te, C2 H2 Cl6' 
;
_space_group_IT_number 2
_space_group_name_Hall '-P 1'
_space_group_name_H-M_alt 'P -1'
_symmetry_cell_setting triclinic
_symmetry_Int_Tables_number 2
_symmetry_space_group_name_Hall '-P 1'
_symmetry_space_group_name_H-M 'P -1'
_atom_sites_solution_hydrogens geom
_atom_sites_solution_primary direct
_atom_sites_solution_secondary difmap
_audit_creation_method SHELXL-97
_cell_angle_alpha 89.426(2)
_cell_angle_beta 67.896(2)
_cell_angle_gamma 88.106(2)
_cell_formula_units_Z 2
_cell_length_a 11.0309(7)
_cell_length_b 11.3923(8)
_cell_length_c 13.0052(9)
_cell_measurement_temperature 100(2)
_cell_volume 1513.38(18)
_computing_cell_refinement 'Bruker SAINT'
_computing_data_collection 'Bruker SMART'
_computing_data_reduction 'Bruker SAINT'
_computing_molecular_graphics 'Yadokari-XG 2009 (Wakita, Nemoto et al., 2009)'
_computing_publication_material 'Yadokari-XG 2009 (Wakita, Nemoto et al., 2009)'
_computing_structure_refinement 'SHELXL-97 (Sheldrick, 1997)'
_computing_structure_solution 'SHELXS-97 (Sheldrick, 1990)'
_diffrn_ambient_temperature 100(2)
_diffrn_measured_fraction_theta_full 0.991
_diffrn_measured_fraction_theta_max 0.991
_diffrn_measurement_device_type 'CCD area detector'
_diffrn_measurement_method 'phi and omega scans'
_diffrn_radiation_monochromator graphite
_diffrn_radiation_source 'fine-focus sealed tube'
_diffrn_radiation_type MoK\a
_diffrn_radiation_wavelength 0.71073
_diffrn_reflns_av_R_equivalents 0.0284
_diffrn_reflns_av_sigmaI/netI 0.0572
_diffrn_reflns_limit_h_max 12
_diffrn_reflns_limit_h_min -13
_diffrn_reflns_limit_k_max 11
_diffrn_reflns_limit_k_min -13
_diffrn_reflns_limit_l_max 11
_diffrn_reflns_limit_l_min -15
_diffrn_reflns_number 8792
_diffrn_reflns_theta_full 25.50
_diffrn_reflns_theta_max 25.50
_diffrn_reflns_theta_min 1.69
_exptl_absorpt_coefficient_mu 1.539
_exptl_absorpt_correction_T_max 0.8613
_exptl_absorpt_correction_T_min 0.6814
_exptl_absorpt_correction_type numerical
_exptl_absorpt_process_details 'SADABS (Sheldrick, 1997)'
_exptl_crystal_colour 'pale yellow'
_exptl_crystal_density_diffrn 1.674
_exptl_crystal_density_meas ?
_exptl_crystal_density_method 'not measured'
_exptl_crystal_description prism
_exptl_crystal_F_000 752
_exptl_crystal_size_max 0.27
_exptl_crystal_size_mid 0.14
_exptl_crystal_size_min 0.10
_refine_diff_density_max 3.867
_refine_diff_density_min -0.755
_refine_diff_density_rms 0.140
_refine_ls_extinction_method none
_refine_ls_goodness_of_fit_ref 1.055
_refine_ls_hydrogen_treatment constr
_refine_ls_matrix_type full
_refine_ls_number_parameters 361
_refine_ls_number_reflns 5591
_refine_ls_number_restraints 0
_refine_ls_restrained_S_all 1.055
_refine_ls_R_factor_all 0.0555
_refine_ls_R_factor_gt 0.0479
_refine_ls_shift/su_max 0.000
_refine_ls_shift/su_mean 0.000
_refine_ls_structure_factor_coef Fsqd
_refine_ls_weighting_details 'calc w=1/[\s^2^(Fo^2^)+(0.0630P)^2^+1.9490P] where P=(Fo^2^+2Fc^2^)/3'
_refine_ls_weighting_scheme calc
_refine_ls_wR_factor_gt 0.1148
_refine_ls_wR_factor_ref 0.1197
_reflns_number_gt 4894
_reflns_number_total 5591
_reflns_threshold_expression >2sigma(I)
_cod_data_source_file om5b00016_si_001.cif
_cod_data_source_block telluroxide_10_naka429
_cod_depositor_comments
;
The following automatic conversions were performed:

data item '_exptl_crystal_density_meas' value 'not measured' was
changed to '?' -- the value is perceived as not measured.

Automatic conversion script
Id: cif_fix_values 6909 2019-04-08 15:41:33Z antanas 
;
_cod_original_sg_symbol_H-M P-1
_cod_database_code 4087361

loop_
_symmetry_equiv_pos_as_xyz
'x, y, z'
'-x, -y, -z'

loop_
_atom_site_label
_atom_site_type_symbol
_atom_site_fract_x
_atom_site_fract_y
_atom_site_fract_z
_atom_site_U_iso_or_equiv
_atom_site_adp_type
_atom_site_occupancy
_atom_site_symmetry_multiplicity
_atom_site_calc_flag
_atom_site_refinement_flags
C1 C 0.1575(4) 0.1492(4) 0.0950(4) 0.0148(10) Uani 1 1 d .
C2 C -0.0339(4) 0.3160(4) 0.0779(4) 0.0144(10) Uani 1 1 d .
C3 C 0.0401(4) 0.3499(4) 0.1343(4) 0.0143(10) Uani 1 1 d .
H1 H 0.0280 0.4271 0.1642 0.017 Uiso 1 1 calc R
C4 C 0.1358(4) 0.2725(4) 0.1499(4) 0.0147(10) Uani 1 1 d .
C5 C 0.2166(4) 0.2915(4) 0.2043(4) 0.0152(10) Uani 1 1 d .
C6 C -0.1361(4) 0.3859(4) 0.0571(4) 0.0162(10) Uani 1 1 d .
C7 C -0.1920(5) 0.3501(4) -0.0161(4) 0.0188(10) Uani 1 1 d .
H2 H -0.1620 0.2783 -0.0554 0.023 Uiso 1 1 calc R
C8 C -0.2902(5) 0.4159(4) -0.0338(4) 0.0229(11) Uani 1 1 d .
H3 H -0.3256 0.3896 -0.0855 0.027 Uiso 1 1 calc R
C9 C -0.3369(4) 0.5197(4) 0.0238(4) 0.0214(11) Uani 1 1 d .
H4 H -0.4050 0.5646 0.0126 0.026 Uiso 1 1 calc R
C10 C -0.2832(5) 0.5574(4) 0.0980(4) 0.0210(11) Uani 1 1 d .
H5 H -0.3144 0.6289 0.1374 0.025 Uiso 1 1 calc R
C11 C -0.1847(4) 0.4919(4) 0.1151(4) 0.0176(10) Uani 1 1 d .
H6 H -0.1493 0.5188 0.1666 0.021 Uiso 1 1 calc R
C12 C 0.2273(4) 0.4004(4) 0.2592(4) 0.0153(10) Uani 1 1 d .
C13 C 0.1182(5) 0.4673(4) 0.3256(4) 0.0195(11) Uani 1 1 d .
H7 H 0.0328 0.4409 0.3389 0.023 Uiso 1 1 calc R
C14 C 0.1330(5) 0.5729(5) 0.3730(4) 0.0247(12) Uani 1 1 d .
H8 H 0.0580 0.6180 0.4178 0.030 Uiso 1 1 calc R
C15 C 0.2572(5) 0.6118(5) 0.3546(5) 0.0259(12) Uani 1 1 d .
H9 H 0.2675 0.6842 0.3855 0.031 Uiso 1 1 calc R
C16 C 0.3662(5) 0.5447(4) 0.2909(4) 0.0217(11) Uani 1 1 d .
H10 H 0.4512 0.5707 0.2796 0.026 Uiso 1 1 calc R
C17 C 0.3526(5) 0.4408(4) 0.2437(4) 0.0177(10) Uani 1 1 d .
H11 H 0.4283 0.3958 0.2003 0.021 Uiso 1 1 calc R
C18 C 0.1368(4) 0.0626(4) 0.1892(4) 0.0142(10) Uani 1 1 d .
C19 C 0.0462(4) -0.0242(4) 0.2272(4) 0.0155(10) Uani 1 1 d .
H12 H -0.0122 -0.0383 0.1908 0.019 Uiso 1 1 calc R
C20 C 0.0405(5) -0.0911(4) 0.3191(4) 0.0232(11) Uani 1 1 d .
H13 H -0.0209 -0.1517 0.3444 0.028 Uiso 1 1 calc R
C21 C 0.1234(5) -0.0701(4) 0.3737(5) 0.0237(11) Uani 1 1 d .
H14 H 0.1190 -0.1164 0.4361 0.028 Uiso 1 1 calc R
C22 C 0.2141(5) 0.0194(4) 0.3374(4) 0.0195(10) Uani 1 1 d .
H15 H 0.2704 0.0352 0.3754 0.023 Uiso 1 1 calc R
C23 C 0.2203(4) 0.0842(4) 0.2455(4) 0.0149(10) Uani 1 1 d .
C24 C 0.3026(4) 0.1397(4) 0.0181(4) 0.0146(10) Uani 1 1 d .
C25 C 0.3555(5) 0.1152(4) -0.0941(4) 0.0177(10) Uani 1 1 d .
H16 H 0.3002 0.0970 -0.1324 0.021 Uiso 1 1 calc R
C26 C 0.4911(5) 0.1173(4) -0.1509(4) 0.0205(11) Uani 1 1 d .
H17 H 0.5279 0.1032 -0.2286 0.025 Uiso 1 1 calc R
C27 C 0.5722(5) 0.1400(4) -0.0942(4) 0.0198(11) Uani 1 1 d .
H18 H 0.6643 0.1408 -0.1331 0.024 Uiso 1 1 calc R
C28 C 0.5189(4) 0.1616(4) 0.0191(4) 0.0181(10) Uani 1 1 d .
H19 H 0.5743 0.1768 0.0581 0.022 Uiso 1 1 calc R
C29 C 0.3847(4) 0.1609(4) 0.0749(4) 0.0153(10) Uani 1 1 d .
C30 C 0.3095(4) 0.1859(4) 0.1981(4) 0.0153(10) Uani 1 1 d .
H20 H 0.3687 0.2000 0.2388 0.018 Uiso 1 1 calc R
C31 C 0.7262(5) 0.1464(4) 0.3007(5) 0.0243(11) Uani 1 1 d .
H21 H 0.7925 0.1223 0.2266 0.029 Uiso 1 1 calc R
C32 C 0.3699(6) 0.3538(5) 0.5296(5) 0.0300(13) Uani 1 1 d .
H22 H 0.4398 0.3679 0.4552 0.036 Uiso 1 1 calc R
Te1 Te 0.03491(3) 0.15091(3) -0.00307(3) 0.01402(11) Uani 1 1 d .
O1 O -0.1112(3) 0.0621(3) 0.0699(3) 0.0182(7) Uani 1 1 d .
Cl1 Cl 0.80618(13) 0.21891(12) 0.37518(12) 0.0312(3) Uani 1 1 d .
Cl2 Cl 0.65279(19) 0.01987(14) 0.37297(15) 0.0517(5) Uani 1 1 d .
Cl3 Cl 0.60818(14) 0.24221(14) 0.28013(12) 0.0365(4) Uani 1 1 d .
Cl4 Cl 0.43991(18) 0.26684(13) 0.60567(17) 0.0502(5) Uani 1 1 d .
Cl5 Cl 0.24546(15) 0.28012(15) 0.50763(14) 0.0419(4) Uani 1 1 d .
Cl6 Cl 0.31661(17) 0.49040(13) 0.59270(13) 0.0431(4) Uani 1 1 d .

loop_
_atom_site_aniso_label
_atom_site_aniso_U_11
_atom_site_aniso_U_22
_atom_site_aniso_U_33
_atom_site_aniso_U_23
_atom_site_aniso_U_13
_atom_site_aniso_U_12
C1 0.014(2) 0.012(2) 0.020(3) -0.0025(19) -0.009(2) -0.0017(18)
C2 0.017(2) 0.007(2) 0.016(2) 0.0009(18) -0.0038(19) 0.0032(18)
C3 0.016(2) 0.009(2) 0.017(2) -0.0011(18) -0.0045(19) -0.0015(18)
C4 0.013(2) 0.010(2) 0.019(3) 0.0020(19) -0.0045(19) -0.0046(18)
C5 0.013(2) 0.013(2) 0.018(3) 0.0017(19) -0.0032(19) -0.0008(18)
C6 0.012(2) 0.014(2) 0.018(3) 0.0093(19) -0.0017(19) -0.0048(19)
C7 0.021(2) 0.015(2) 0.022(3) 0.000(2) -0.010(2) -0.001(2)
C8 0.022(3) 0.023(3) 0.029(3) 0.005(2) -0.015(2) -0.004(2)
C9 0.010(2) 0.021(3) 0.033(3) 0.013(2) -0.009(2) -0.0030(19)
C10 0.016(2) 0.015(2) 0.026(3) 0.002(2) -0.002(2) 0.0035(19)
C11 0.017(2) 0.015(2) 0.019(3) 0.002(2) -0.006(2) -0.0019(19)
C12 0.020(2) 0.013(2) 0.014(2) -0.0005(18) -0.006(2) -0.0002(19)
C13 0.015(2) 0.021(3) 0.022(3) -0.001(2) -0.006(2) 0.001(2)
C14 0.028(3) 0.021(3) 0.023(3) -0.009(2) -0.009(2) 0.008(2)
C15 0.036(3) 0.016(3) 0.030(3) -0.007(2) -0.017(3) -0.003(2)
C16 0.026(3) 0.018(3) 0.026(3) -0.002(2) -0.015(2) -0.007(2)
C17 0.020(2) 0.017(2) 0.017(3) 0.000(2) -0.008(2) 0.001(2)
C18 0.014(2) 0.009(2) 0.021(3) -0.0026(19) -0.008(2) 0.0025(18)
C19 0.018(2) 0.014(2) 0.016(2) -0.0027(19) -0.008(2) -0.0007(19)
C20 0.027(3) 0.016(3) 0.024(3) 0.001(2) -0.006(2) -0.002(2)
C21 0.032(3) 0.014(2) 0.025(3) 0.001(2) -0.010(2) 0.002(2)
C22 0.024(3) 0.016(2) 0.018(3) -0.006(2) -0.009(2) 0.006(2)
C23 0.015(2) 0.011(2) 0.019(3) -0.0027(19) -0.007(2) 0.0031(18)
C24 0.014(2) 0.007(2) 0.026(3) 0.0004(19) -0.011(2) 0.0019(18)
C25 0.024(2) 0.008(2) 0.029(3) 0.000(2) -0.019(2) 0.0024(19)
C26 0.021(2) 0.018(3) 0.018(3) 0.000(2) -0.003(2) 0.004(2)
C27 0.016(2) 0.013(2) 0.028(3) 0.002(2) -0.006(2) 0.0020(19)
C28 0.015(2) 0.012(2) 0.029(3) 0.000(2) -0.010(2) -0.0009(19)
C29 0.020(2) 0.008(2) 0.019(3) 0.0003(18) -0.009(2) 0.0014(18)
C30 0.017(2) 0.011(2) 0.021(3) 0.0000(19) -0.010(2) -0.0007(19)
C31 0.030(3) 0.016(3) 0.025(3) -0.003(2) -0.009(2) -0.001(2)
C32 0.035(3) 0.023(3) 0.031(3) -0.005(2) -0.011(3) -0.005(2)
Te1 0.01367(17) 0.01115(17) 0.01839(19) -0.00032(12) -0.00729(13) -0.00074(11)
O1 0.0151(16) 0.0130(17) 0.0238(19) -0.0013(14) -0.0040(14) -0.0016(13)
Cl1 0.0323(7) 0.0325(8) 0.0320(8) -0.0031(6) -0.0160(6) -0.0006(6)
Cl2 0.0742(12) 0.0317(8) 0.0413(10) 0.0070(7) -0.0109(9) -0.0240(8)
Cl3 0.0299(7) 0.0493(9) 0.0329(8) -0.0087(7) -0.0153(6) 0.0088(6)
Cl4 0.0689(11) 0.0253(8) 0.0812(13) -0.0011(8) -0.0561(11) -0.0036(7)
Cl5 0.0391(8) 0.0486(10) 0.0446(9) 0.0093(7) -0.0223(7) -0.0159(7)
Cl6 0.0625(10) 0.0253(7) 0.0329(9) -0.0053(6) -0.0086(8) 0.0051(7)

loop_
_atom_type_symbol
_atom_type_description
_atom_type_scat_dispersion_real
_atom_type_scat_dispersion_imag
_atom_type_scat_source
C C 0.0033 0.0016 'International Tables Vol C Tables 4.2.6.8 and 6.1.1.4'
H H 0.0000 0.0000 'International Tables Vol C Tables 4.2.6.8 and 6.1.1.4'
O O 0.0106 0.0060 'International Tables Vol C Tables 4.2.6.8 and 6.1.1.4'
Cl Cl 0.1484 0.1585 'International Tables Vol C Tables 4.2.6.8 and 6.1.1.4'
Te Te -0.5308 1.6751 'International Tables Vol C Tables 4.2.6.8 and 6.1.1.4'

loop_
_geom_angle_atom_site_label_1
_geom_angle_atom_site_label_2
_geom_angle_atom_site_label_3
_geom_angle
C18 C1 C24 107.5(4)
C18 C1 C4 105.3(4)
C24 C1 C4 106.3(3)
C18 C1 Te1 121.5(3)
C24 C1 Te1 110.0(3)
C4 C1 Te1 105.2(3)
C3 C2 C6 127.0(4)
C3 C2 Te1 111.3(3)
C6 C2 Te1 121.1(3)
C2 C3 C4 121.5(4)
C5 C4 C3 129.2(4)
C5 C4 C1 113.0(4)
C3 C4 C1 117.7(4)
C4 C5 C12 127.1(4)
C4 C5 C30 112.8(4)
C12 C5 C30 120.0(4)
C7 C6 C11 117.3(4)
C7 C6 C2 122.4(4)
C11 C6 C2 120.3(4)
C8 C7 C6 122.0(5)
C9 C8 C7 120.0(5)
C8 C9 C10 119.3(4)
C11 C10 C9 120.6(5)
C10 C11 C6 120.8(5)
C13 C12 C17 118.1(4)
C13 C12 C5 122.7(4)
C17 C12 C5 119.2(4)
C12 C13 C14 120.7(4)
C15 C14 C13 120.0(5)
C16 C15 C14 119.8(5)
C17 C16 C15 120.7(5)
C16 C17 C12 120.7(5)
C19 C18 C23 119.4(4)
C19 C18 C1 129.4(4)
C23 C18 C1 111.2(4)
C18 C19 C20 119.8(4)
C21 C20 C19 120.6(5)
C20 C21 C22 120.2(5)
C23 C22 C21 118.9(5)
C22 C23 C18 121.1(4)
C22 C23 C30 125.4(4)
C18 C23 C30 113.5(4)
C25 C24 C29 120.0(4)
C25 C24 C1 128.3(4)
C29 C24 C1 111.8(4)
C24 C25 C26 119.5(4)
C27 C26 C25 120.2(5)
C28 C27 C26 120.1(4)
C29 C28 C27 119.6(5)
C28 C29 C24 120.6(5)
C28 C29 C30 126.6(4)
C24 C29 C30 112.8(4)
C23 C30 C29 107.5(4)
C23 C30 C5 104.8(4)
C29 C30 C5 106.2(4)
Cl2 C31 Cl1 109.8(3)
Cl2 C31 Cl3 110.8(3)
Cl1 C31 Cl3 110.0(3)
Cl5 C32 Cl6 112.4(3)
Cl5 C32 Cl4 110.9(3)
Cl6 C32 Cl4 111.1(3)
O1 Te1 C2 99.52(16)
O1 Te1 C1 108.70(16)
C2 Te1 C1 83.10(17)

loop_
_geom_bond_atom_site_label_1
_geom_bond_atom_site_label_2
_geom_bond_distance
C1 C18 1.519(7)
C1 C24 1.536(6)
C1 C4 1.552(6)
C1 Te1 2.180(5)
C2 C3 1.354(6)
C2 C6 1.464(6)
C2 Te1 2.137(4)
C3 C4 1.424(6)
C4 C5 1.353(7)
C5 C12 1.468(6)
C5 C30 1.537(6)
C6 C7 1.386(7)
C6 C11 1.409(7)
C7 C8 1.385(7)
C8 C9 1.383(7)
C9 C10 1.386(7)
C10 C11 1.383(7)
C12 C13 1.395(7)
C12 C17 1.411(6)
C13 C14 1.399(7)
C14 C15 1.386(7)
C15 C16 1.385(7)
C16 C17 1.377(7)
C18 C19 1.381(6)
C18 C23 1.404(6)
C19 C20 1.393(7)
C20 C21 1.380(7)
C21 C22 1.402(7)
C22 C23 1.379(7)
C23 C30 1.514(6)
C24 C25 1.380(7)
C24 C29 1.395(6)
C25 C26 1.398(7)
C26 C27 1.387(7)
C27 C28 1.387(7)
C28 C29 1.383(6)
C29 C30 1.526(7)
C31 Cl2 1.759(5)
C31 Cl1 1.762(5)
C31 Cl3 1.767(5)
C32 Cl5 1.745(6)
C32 Cl6 1.745(6)
C32 Cl4 1.750(6)
Te1 O1 1.860(3)

loop_
_geom_torsion_atom_site_label_1
_geom_torsion_atom_site_label_2
_geom_torsion_atom_site_label_3
_geom_torsion_atom_site_label_4
_geom_torsion
C6 C2 C3 C4 179.2(4)
Te1 C2 C3 C4 -9.6(6)
C2 C3 C4 C5 -179.4(5)
C2 C3 C4 C1 2.9(7)
C18 C1 C4 C5 57.6(5)
C24 C1 C4 C5 -56.2(5)
Te1 C1 C4 C5 -172.9(3)
C18 C1 C4 C3 -124.3(4)
C24 C1 C4 C3 121.8(4)
Te1 C1 C4 C3 5.2(5)
C3 C4 C5 C12 -1.7(8)
C1 C4 C5 C12 176.1(4)
C3 C4 C5 C30 -177.9(4)
C1 C4 C5 C30 -0.1(6)
C3 C2 C6 C7 169.6(5)
Te1 C2 C6 C7 -0.8(6)
C3 C2 C6 C11 -12.6(7)
Te1 C2 C6 C11 177.0(3)
C11 C6 C7 C8 1.0(7)
C2 C6 C7 C8 178.8(4)
C6 C7 C8 C9 -1.1(8)
C7 C8 C9 C10 0.7(7)
C8 C9 C10 C11 -0.4(7)
C9 C10 C11 C6 0.4(7)
C7 C6 C11 C10 -0.7(7)
C2 C6 C11 C10 -178.6(4)
C4 C5 C12 C13 43.4(7)
C30 C5 C12 C13 -140.6(5)
C4 C5 C12 C17 -135.8(5)
C30 C5 C12 C17 40.2(6)
C17 C12 C13 C14 1.6(7)
C5 C12 C13 C14 -177.6(5)
C12 C13 C14 C15 -0.3(8)
C13 C14 C15 C16 -1.2(8)
C14 C15 C16 C17 1.3(8)
C15 C16 C17 C12 0.0(8)
C13 C12 C17 C16 -1.5(7)
C5 C12 C17 C16 177.7(5)
C24 C1 C18 C19 -127.3(5)
C4 C1 C18 C19 119.6(5)
Te1 C1 C18 C19 0.5(7)
C24 C1 C18 C23 56.8(5)
C4 C1 C18 C23 -56.2(5)
Te1 C1 C18 C23 -175.4(3)
C23 C18 C19 C20 -1.5(7)
C1 C18 C19 C20 -177.1(5)
C18 C19 C20 C21 1.1(7)
C19 C20 C21 C22 0.3(8)
C20 C21 C22 C23 -1.1(7)
C21 C22 C23 C18 0.6(7)
C21 C22 C23 C30 178.0(4)
C19 C18 C23 C22 0.7(7)
C1 C18 C23 C22 177.0(4)
C19 C18 C23 C30 -177.0(4)
C1 C18 C23 C30 -0.6(5)
C18 C1 C24 C25 123.5(5)
C4 C1 C24 C25 -124.1(5)
Te1 C1 C24 C25 -10.7(6)
C18 C1 C24 C29 -57.3(5)
C4 C1 C24 C29 55.1(5)
Te1 C1 C24 C29 168.5(3)
C29 C24 C25 C26 -3.0(7)
C1 C24 C25 C26 176.2(4)
C24 C25 C26 C27 2.1(7)
C25 C26 C27 C28 -0.5(7)
C26 C27 C28 C29 -0.3(7)
C27 C28 C29 C24 -0.5(7)
C27 C28 C29 C30 -178.3(4)
C25 C24 C29 C28 2.2(7)
C1 C24 C29 C28 -177.1(4)
C25 C24 C29 C30 -179.8(4)
C1 C24 C29 C30 1.0(5)
C22 C23 C30 C29 127.3(5)
C18 C23 C30 C29 -55.1(5)
C22 C23 C30 C5 -120.0(5)
C18 C23 C30 C5 57.6(5)
C28 C29 C30 C23 -127.5(5)
C24 C29 C30 C23 54.6(5)
C28 C29 C30 C5 120.8(5)
C24 C29 C30 C5 -57.1(5)
C4 C5 C30 C23 -56.9(5)
C12 C5 C30 C23 126.6(4)
C4 C5 C30 C29 56.7(5)
C12 C5 C30 C29 -119.7(4)
C3 C2 Te1 O1 117.4(3)
C6 C2 Te1 O1 -70.9(4)
C3 C2 Te1 C1 9.5(3)
C6 C2 Te1 C1 -178.7(4)
C18 C1 Te1 O1 13.9(4)
C24 C1 Te1 O1 140.6(3)
C4 C1 Te1 O1 -105.2(3)
C18 C1 Te1 C2 111.6(4)
C24 C1 Te1 C2 -121.6(3)
C4 C1 Te1 C2 -7.5(3)
